data_7156104
loop_
_publ_author_name
'Jardim, Guilherme A. M.'
'Oliveira, Willian X. C.'
'de Freitas, Rossimiriam P.'
'Menna-Barreto, Rubem F S'
'Silva, Thaissa L.'
'Goulart, Marilia O. F.'
'da Silva J\'unior, Eufr\^anio N'

_publ_section_title
;
 Direct sequential C-H iodination/organoyl-thiolation for the benzenoid
 A-ring modification of quinonoid deactivated systems: a new protocol for
 potent trypanocidal quinones.
;
_journal_issue 10
_journal_name_full 'Organic &amp; biomolecular chemistry'
_journal_page_first 1686
_journal_page_last 1691
_journal_paper_doi 10.1039/c8ob00196k
_journal_volume 16
_journal_year 2018
_chemical_formula_moiety 'C13 H8 F3 N O3 S'
_chemical_formula_sum 'C13 H8 F3 N O3 S'
_chemical_formula_weight 315.26
_space_group_crystal_system triclinic
_space_group_IT_number 2
_space_group_name_Hall '-P 1'
_space_group_name_H-M_alt 'P -1'
_symmetry_space_group_name_Hall '-P 1'
_symmetry_space_group_name_H-M 'P -1'
_atom_sites_solution_hydrogens geom
_audit_creation_method SHELXL-2014/7
_audit_update_record
;
2017-11-17 deposited with the CCDC.
2018-02-08 downloaded from the CCDC.
;
_cell_angle_alpha 71.680(9)
_cell_angle_beta 88.646(8)
_cell_angle_gamma 76.869(7)
_cell_formula_units_Z 2
_cell_length_a 4.7875(4)
_cell_length_b 10.5072(9)
_cell_length_c 14.2488(15)
_cell_measurement_reflns_used 175
_cell_measurement_temperature 200(2)
_cell_measurement_theta_max 63.4460
_cell_measurement_theta_min 9.5070
_cell_volume 661.76(11)
_computing_cell_refinement 'CrysAlisPro 1.171.38.41 (Rigaku OD, 2015)'
_computing_data_collection 'CrysAlisPro 1.171.38.41 (Rigaku OD, 2015)'
_computing_data_reduction 'CrysAlisPro 1.171.38.41 (Rigaku OD, 2015)'
_computing_structure_refinement 'SHELXL-2014/7 (Sheldrick, 2014)'
_computing_structure_solution 'SuperFlip (Palatinus & Chapius, 2007)'
_diffrn_ambient_temperature 200(2)
_diffrn_detector_area_resol_mean 10.4186
_diffrn_measured_fraction_theta_full 0.993
_diffrn_measured_fraction_theta_max 0.993
_diffrn_measurement_device_type 'Xcalibur, Atlas, Gemini ultra'
_diffrn_measurement_method '\w scans'
_diffrn_radiation_type CuK\a
_diffrn_radiation_wavelength 1.54184
_diffrn_reflns_av_R_equivalents 0.2070
_diffrn_reflns_av_unetI/netI 0.0366
_diffrn_reflns_Laue_measured_fraction_full 0.993
_diffrn_reflns_Laue_measured_fraction_max 0.993
_diffrn_reflns_limit_h_max 5
_diffrn_reflns_limit_h_min -5
_diffrn_reflns_limit_k_max 12
_diffrn_reflns_limit_k_min -12
_diffrn_reflns_limit_l_max 16
_diffrn_reflns_limit_l_min -16
_diffrn_reflns_number 4295
_diffrn_reflns_point_group_measured_fraction_full 0.993
_diffrn_reflns_point_group_measured_fraction_max 0.993
_diffrn_reflns_theta_full 66.691
_diffrn_reflns_theta_max 66.691
_diffrn_reflns_theta_min 3.272
_diffrn_source 'fine-focus sealed X-ray tube'
_exptl_absorpt_coefficient_mu 2.636
_exptl_absorpt_correction_T_max 0.881
_exptl_absorpt_correction_T_min 0.510
_exptl_absorpt_correction_type analytical
_exptl_absorpt_process_details
;
CrysAlisPro 1.171.38.41 (Rigaku Oxford Diffraction, 2015)
Analytical numeric absorption correction using a multifaceted crystal
                        model based on expressions derived by R.C. Clark & J.S. Reid.
(Clark, R. C. & Reid, J. S. (1995). Acta Cryst. A51, 887-897)
Empirical absorption correction using spherical harmonics,
 implemented in SCALE3 ABSPACK scaling algorithm.
;
_exptl_crystal_colour yellow
_exptl_crystal_density_diffrn 1.582
_exptl_crystal_description needle
_exptl_crystal_F_000 320
_exptl_crystal_size_max 0.567
_exptl_crystal_size_mid 0.075
_exptl_crystal_size_min 0.049
_refine_diff_density_max 0.958
_refine_diff_density_min -0.421
_refine_diff_density_rms 0.109
_refine_ls_extinction_method none
_refine_ls_goodness_of_fit_ref 1.334
_refine_ls_hydrogen_treatment constr
_refine_ls_matrix_type full
_refine_ls_number_parameters 190
_refine_ls_number_reflns 4295
_refine_ls_number_restraints 0
_refine_ls_restrained_S_all 1.334
_refine_ls_R_factor_all 0.1408
_refine_ls_R_factor_gt 0.1180
_refine_ls_shift/su_max 0.000
_refine_ls_shift/su_mean 0.000
_refine_ls_structure_factor_coef Fsqd
_refine_ls_weighting_details 'w=1/[\s^2^(Fo^2^)+(0.0651P)^2^+0.9632P] where P=(Fo^2^+2Fc^2^)/3'
_refine_ls_weighting_scheme calc
_refine_ls_wR_factor_gt 0.2534
_refine_ls_wR_factor_ref 0.2653
_reflns_Friedel_coverage 0.000
_reflns_number_gt 3270
_reflns_number_total 4295
_reflns_threshold_expression 'I > 2\s(I)'
_cod_data_source_file c8ob00196k2.cif
_cod_data_source_block shelx
_cod_depositor_comments 'Adding full bibliography for 7156104--7156114.cif.'
_cod_database_code 7156104
_shelx_shelxl_version_number 2014/7
_shelx_space_group_comment
;
The symmetry employed for this shelxl refinement is uniquely defined
by the following loop, which should always be used as a source of
symmetry information in preference to the above space-group names.
They are only intended as comments.
;

loop_
_space_group_symop_operation_xyz
'x, y, z'
'-x, -y, -z'

loop_
_atom_site_label
_atom_site_type_symbol
_atom_site_fract_x
_atom_site_fract_y
_atom_site_fract_z
_atom_site_U_iso_or_equiv
_atom_site_adp_type
_atom_site_occupancy
_atom_site_site_symmetry_order
_atom_site_calc_flag
_atom_site_refinement_flags_posn
_atom_site_refinement_flags_adp
_atom_site_refinement_flags_occupancy
S1 S 0.9052(4) 0.1514(2) 0.08744(14) 0.0411(5) Uani 1 1 d . . .
F1 F 0.7970(13) 0.2494(7) -0.0978(4) 0.0767(17) Uani 1 1 d . . .
F2 F 0.4526(10) 0.3261(7) -0.0172(4) 0.0708(17) Uani 1 1 d . . .
F3 F 0.8243(12) 0.4071(6) -0.0368(4) 0.0647(15) Uani 1 1 d . . .
O1 O 0.2602(15) 0.0139(7) 0.4130(5) 0.0609(18) Uani 1 1 d . . .
O2 O 0.3476(16) 0.5192(6) 0.3871(5) 0.0649(18) Uani 1 1 d . . .
N1 N 0.5681(11) 0.0134(6) 0.2539(4) 0.0293(12) Uani 1 1 d . . .
H1 H 0.3988 -0.0011 0.2524 0.035 Uiso 1 1 calc R U .
O3 O 1.0413(10) -0.0778(6) 0.2535(4) 0.0432(13) Uani 1 1 d . . .
C6 C 0.7533(14) 0.2188(7) 0.1825(5) 0.0315(15) Uani 1 1 d . . .
C7 C 0.7870(17) 0.3459(8) 0.1844(6) 0.0416(18) Uani 1 1 d . . .
H2 H 0.9034 0.3920 0.1396 0.050 Uiso 1 1 calc R U .
C8A C 0.4810(16) 0.3351(7) 0.3204(5) 0.0355(16) Uani 1 1 d . . .
C10 C 0.7962(14) -0.0914(7) 0.2563(5) 0.0304(15) Uani 1 1 d . . .
C3 C 0.1465(18) 0.2003(9) 0.4718(6) 0.046(2) Uani 1 1 d . . .
H5 H 0.0413 0.1543 0.5213 0.055 Uiso 1 1 calc R U .
C4A C 0.4565(14) 0.2030(7) 0.3235(5) 0.0310(15) Uani 1 1 d . . .
C4 C 0.2858(15) 0.1297(8) 0.4030(5) 0.0365(16) Uani 1 1 d . . .
C1 C 0.3323(18) 0.4032(8) 0.3918(6) 0.0443(19) Uani 1 1 d . . .
C2 C 0.163(2) 0.3260(9) 0.4667(6) 0.051(2) Uani 1 1 d . . .
H9 H 0.0670 0.3664 0.5114 0.062 Uiso 1 1 calc R U .
C9 C 0.7346(17) 0.2912(10) -0.0191(6) 0.047(2) Uani 1 1 d . . .
C8 C 0.6499(17) 0.4041(8) 0.2520(6) 0.0426(18) Uani 1 1 d . . .
H11 H 0.6708 0.4900 0.2517 0.051 Uiso 1 1 calc R U .
C5 C 0.5923(13) 0.1441(7) 0.2537(5) 0.0284(14) Uani 1 1 d . . .
C11 C 0.7230(16) -0.2244(8) 0.2606(7) 0.0415(18) Uani 1 1 d . . .
H13A H 0.5186 -0.2138 0.2623 0.062 Uiso 0.5 1 calc R U P
H13B H 0.7897 -0.2490 0.2032 0.062 Uiso 0.5 1 calc R U P
H13C H 0.8140 -0.2957 0.3191 0.062 Uiso 0.5 1 calc R U P
H13D H 0.8962 -0.2918 0.2607 0.062 Uiso 0.5 1 calc R U P
H13E H 0.6252 -0.2566 0.3199 0.062 Uiso 0.5 1 calc R U P
H13F H 0.6009 -0.2100 0.2040 0.062 Uiso 0.5 1 calc R U P

loop_
_atom_site_aniso_label
_atom_site_aniso_U_11
_atom_site_aniso_U_22
_atom_site_aniso_U_33
_atom_site_aniso_U_23
_atom_site_aniso_U_13
_atom_site_aniso_U_12
S1 0.0403(10) 0.0441(11) 0.0372(10) -0.0099(8) 0.0115(8) -0.0115(8)
F1 0.099(4) 0.094(4) 0.035(3) -0.019(3) 0.011(3) -0.018(4)
F2 0.039(3) 0.102(5) 0.058(3) -0.007(3) 0.000(2) -0.017(3)
F3 0.070(3) 0.061(3) 0.051(3) 0.008(2) -0.002(2) -0.028(3)
O1 0.088(5) 0.060(4) 0.058(4) -0.033(3) 0.040(3) -0.046(4)
O2 0.098(5) 0.035(3) 0.064(4) -0.023(3) 0.011(4) -0.010(3)
N1 0.022(3) 0.031(3) 0.037(3) -0.012(2) 0.003(2) -0.009(2)
O3 0.023(2) 0.041(3) 0.066(4) -0.016(3) 0.002(2) -0.011(2)
C6 0.029(3) 0.035(4) 0.029(3) -0.006(3) 0.001(3) -0.010(3)
C7 0.048(4) 0.037(4) 0.039(4) -0.003(3) 0.004(3) -0.021(4)
C8A 0.041(4) 0.028(4) 0.035(4) -0.008(3) -0.005(3) -0.004(3)
C10 0.028(3) 0.032(4) 0.030(3) -0.008(3) 0.002(3) -0.008(3)
C3 0.052(5) 0.048(5) 0.035(4) -0.012(4) 0.011(3) -0.007(4)
C4A 0.029(3) 0.031(4) 0.032(4) -0.008(3) -0.001(3) -0.007(3)
C4 0.038(4) 0.041(4) 0.032(4) -0.011(3) 0.003(3) -0.011(3)
C1 0.061(5) 0.030(4) 0.039(4) -0.013(3) -0.003(4) -0.001(4)
C2 0.066(6) 0.043(5) 0.039(4) -0.017(4) 0.011(4) 0.003(4)
C9 0.041(4) 0.065(6) 0.034(4) -0.008(4) 0.011(3) -0.022(4)
C8 0.057(5) 0.030(4) 0.042(4) -0.009(3) -0.002(4) -0.015(4)
C5 0.026(3) 0.028(3) 0.030(3) -0.006(3) -0.002(3) -0.007(3)
C11 0.037(4) 0.034(4) 0.057(5) -0.018(4) 0.005(4) -0.009(3)

loop_
_atom_type_symbol
_atom_type_description
_atom_type_scat_dispersion_real
_atom_type_scat_dispersion_imag
_atom_type_scat_source
C C 0.0181 0.0091 'International Tables Vol C Tables 4.2.6.8 and 6.1.1.4'
H H 0.0000 0.0000 'International Tables Vol C Tables 4.2.6.8 and 6.1.1.4'
N N 0.0311 0.0180 'International Tables Vol C Tables 4.2.6.8 and 6.1.1.4'
O O 0.0492 0.0322 'International Tables Vol C Tables 4.2.6.8 and 6.1.1.4'
F F 0.0727 0.0534 'International Tables Vol C Tables 4.2.6.8 and 6.1.1.4'
S S 0.3331 0.5567 'International Tables Vol C Tables 4.2.6.8 and 6.1.1.4'

loop_
_geom_angle_atom_site_label_1
_geom_angle_atom_site_label_2
_geom_angle_atom_site_label_3
_geom_angle
C6 S1 C9 99.1(4)
C10 N1 C5 123.8(5)
C10 N1 H1 118.1
C5 N1 H1 118.1
C7 C6 C5 120.3(7)
C7 C6 S1 120.3(5)
C5 C6 S1 119.4(5)
C8 C7 C6 120.6(7)
C8 C7 H2 119.7
C6 C7 H2 119.7
C8 C8A C4A 120.3(7)
C8 C8A C1 118.4(7)
C4A C8A C1 121.3(7)
O3 C10 N1 122.4(6)
O3 C10 C11 122.4(7)
N1 C10 C11 115.2(6)
C2 C3 C4 123.2(8)
C2 C3 H5 118.4
C4 C3 H5 118.4
C8A C4A C5 119.7(6)
C8A C4A C4 118.0(6)
C5 C4A C4 122.3(6)
O1 C4 C3 118.9(7)
O1 C4 C4A 122.4(7)
C3 C4 C4A 118.6(7)
O2 C1 C2 121.1(7)
O2 C1 C8A 121.1(8)
C2 C1 C8A 117.7(7)
C3 C2 C1 121.2(7)
C3 C2 H9 119.4
C1 C2 H9 119.4
F2 C9 F1 107.6(7)
F2 C9 F3 106.2(8)
F1 C9 F3 106.1(6)
F2 C9 S1 114.1(5)
F1 C9 S1 106.9(6)
F3 C9 S1 115.5(6)
C7 C8 C8A 120.2(7)
C7 C8 H11 119.9
C8A C8 H11 119.9
C6 C5 N1 120.1(6)
C6 C5 C4A 118.8(6)
N1 C5 C4A 121.1(6)
C10 C11 H13A 109.5
C10 C11 H13B 109.5
H13A C11 H13B 109.5
C10 C11 H13C 109.5
H13A C11 H13C 109.5
H13B C11 H13C 109.5
C10 C11 H13D 109.5
H13A C11 H13D 141.1
H13B C11 H13D 56.3
H13C C11 H13D 56.3
C10 C11 H13E 109.5
H13A C11 H13E 56.3
H13B C11 H13E 141.1
H13C C11 H13E 56.3
H13D C11 H13E 109.5
C10 C11 H13F 109.5
H13A C11 H13F 56.3
H13B C11 H13F 56.3
H13C C11 H13F 141.1
H13D C11 H13F 109.5
H13E C11 H13F 109.5

loop_
_geom_bond_atom_site_label_1
_geom_bond_atom_site_label_2
_geom_bond_distance
S1 C6 1.786(7)
S1 C9 1.800(9)
F1 C9 1.332(10)
F2 C9 1.318(9)
F3 C9 1.331(10)
O1 C4 1.214(9)
O2 C1 1.219(9)
N1 C10 1.355(9)
N1 C5 1.403(8)
N1 H1 0.8600
O3 C10 1.212(8)
C6 C7 1.390(10)
C6 C5 1.406(9)
C7 C8 1.374(11)
C7 H2 0.9300
C8A C8 1.383(11)
C8A C4A 1.406(10)
C8A C1 1.498(11)
C10 C11 1.499(10)
C3 C2 1.320(12)
C3 C4 1.469(11)
C3 H5 0.9300
C4A C5 1.404(10)
C4A C4 1.495(10)
C1 C2 1.471(12)
C2 H9 0.9300
C8 H11 0.9300
C11 H13A 0.9600
C11 H13B 0.9600
C11 H13C 0.9600
C11 H13D 0.9600
C11 H13E 0.9600
C11 H13F 0.9600
